data_4341378
loop_
_publ_author_name
'Zhou, You-Yun'
'Hartline, Douglas R.'
'Steiman, Talia J.'
'Fanwick, Phillip E.'
'Uyeda, Christopher'

_publ_section_title
;
 Dinuclear nickel complexes in five States of oxidation using a
 redox-active ligand.
;
_journal_issue 21
_journal_name_full 'Inorganic chemistry'
_journal_page_first 11770
_journal_page_last 11777
_journal_paper_doi 10.1021/ic5020785
_journal_volume 53
_journal_year 2014
_chemical_absolute_configuration ad
_chemical_formula_moiety 'C72 H88 Br5 N8 Ni4,F6 P1,2(C4 H10 O1)'
_chemical_formula_sum 'C80 H108 Br5 F6 N8 Ni4 O2 P'
_chemical_formula_weight 1993.10
_chemical_name_systematic
;
 ?
;
_space_group_crystal_system tetragonal
_space_group_IT_number 79
_space_group_name_Hall 'I 4'
_space_group_name_H-M_alt 'I 4'
_symmetry_space_group_name_Hall 'I 4'
_symmetry_space_group_name_H-M 'I 4'
_atom_sites_solution_hydrogens geom
_atom_sites_solution_primary iterative
_atom_sites_solution_secondary difmap
_audit_creation_method SHELXL-2014
_cell_angle_alpha 90
_cell_angle_beta 90
_cell_angle_gamma 90
_cell_formula_units_Z 4
_cell_length_a 16.8162(2)
_cell_length_b 16.8162(2)
_cell_length_c 31.4122(7)
_cell_measurement_reflns_used 20749
_cell_measurement_temperature 150(2)
_cell_measurement_theta_max 72.091
_cell_measurement_theta_min 4.664
_cell_volume 8882.9(2)
_computing_cell_refinement 'HKL2000 (Otwinowski & Minor, 1997)'
_computing_data_collection 'Crystal Clear(Rigaku 2001)'
_computing_data_reduction 'HKL2000 (Otwinowski & Minor, 1997)'
_computing_publication_material 'local programs'
_computing_structure_refinement 'SHELXL-2014 (Sheldrick, 2014)'
_computing_structure_solution 'SHELXT (Sheldrick)'
_diffrn_ambient_temperature 150(2)
_diffrn_measured_fraction_theta_full 0.988
_diffrn_measured_fraction_theta_max 0.968
_diffrn_measurement_details
;
Data were collected on a Rigaku Rapid which has a quarter 
chi circle and a 200 degree curved image plate at a fixed 
distance of 127.4mm.  Strategy was optimized using the 
CrystalClear software.  The completeness is the best 
that can be obtained with this geometry. The missing data are not 
cusp data but mostly high angle data.
Also the use of HKL2000/SCALEPACK lowers the number 
of observed data as inconsistent equivalents are removed 
from the data set and not included in the collected total.
;
_diffrn_measurement_device_type 'Rigaku Rapid II'
_diffrn_measurement_method \w
_diffrn_radiation_type CuK\a
_diffrn_radiation_wavelength 1.54178
_diffrn_reflns_av_R_equivalents 0.045
_diffrn_reflns_av_unetI/netI 0.0200
_diffrn_reflns_Laue_measured_fraction_max 0.968
_diffrn_reflns_limit_h_max 20
_diffrn_reflns_limit_h_min -20
_diffrn_reflns_limit_k_max 14
_diffrn_reflns_limit_k_min -14
_diffrn_reflns_limit_l_max 37
_diffrn_reflns_limit_l_min -37
_diffrn_reflns_number 20749
_diffrn_reflns_point_group_measured_fraction_full 0.912
_diffrn_reflns_point_group_measured_fraction_max 0.886
_diffrn_reflns_theta_full 67.679
_diffrn_reflns_theta_max 72.091
_diffrn_reflns_theta_min 4.664
_diffrn_source 'microfocus source'
_exptl_absorpt_coefficient_mu 4.240
_exptl_absorpt_correction_T_max 0.654
_exptl_absorpt_correction_T_min 0.159
_exptl_absorpt_correction_type multi-scan
_exptl_absorpt_process_details 'SCALEPACK (Otwinowski & Minor, 1997)'
_exptl_crystal_colour green
_exptl_crystal_density_diffrn 1.490
_exptl_crystal_description block
_exptl_crystal_F_000 4064
_exptl_crystal_size_max 0.200
_exptl_crystal_size_mid 0.200
_exptl_crystal_size_min 0.100
_refine_diff_density_max 0.459
_refine_diff_density_min -0.619
_refine_diff_density_rms 0.096
_refine_ls_abs_structure_details
;
 Flack x determined using 3131 quotients [(I+)-(I-)]/[(I+)+(I-)]
 (Parsons, Flack and Wagner, Acta Cryst. B69 (2013) 249-259).
;
_refine_ls_abs_structure_Flack -0.026(17)
_refine_ls_extinction_method none
_refine_ls_goodness_of_fit_ref 1.083
_refine_ls_hydrogen_treatment constr
_refine_ls_matrix_type full
_refine_ls_number_parameters 505
_refine_ls_number_reflns 7784
_refine_ls_number_restraints 25
_refine_ls_restrained_S_all 1.083
_refine_ls_R_factor_all 0.0554
_refine_ls_R_factor_gt 0.0518
_refine_ls_shift/su_max 0.004
_refine_ls_shift/su_mean 0.000
_refine_ls_structure_factor_coef Fsqd
_refine_ls_weighting_details 'w=1/[\s^2^(Fo^2^)+(0.0893P)^2^+30.9418P] where P=(Fo^2^+2Fc^2^)/3'
_refine_ls_weighting_scheme calc
_refine_ls_wR_factor_gt 0.1520
_refine_ls_wR_factor_ref 0.1604
_reflns_Friedel_coverage 0.797
_reflns_Friedel_fraction_full 0.833
_reflns_Friedel_fraction_max 0.802
_reflns_number_gt 7382
_reflns_number_total 7784
_reflns_threshold_expression 'I > 2\s(I)'
_cod_data_source_file ic5020785_si_002.cif
_cod_data_source_block CU016
_cod_depositor_comments 'Adding full bibliography for 4341373--4341379.cif.'
_cod_original_cell_volume 8882.9(3)
_cod_database_code 4341378
_shelx_space_group_comment
;
The symmetry employed for this shelxl refinement is uniquely defined
by the following loop, which should always be used as a source of
symmetry information in preference to the above space-group names.
They are only intended as comments.
;
_shelx_estimated_absorpt_t_min 0.484
_shelx_estimated_absorpt_t_max 0.676
_shelxl_version_number 2014-3

loop_
_space_group_symop_operation_xyz
'x, y, z'
'-x, -y, z'
'-y, x, z'
'y, -x, z'
'x+1/2, y+1/2, z+1/2'
'-x+1/2, -y+1/2, z+1/2'
'-y+1/2, x+1/2, z+1/2'
'y+1/2, -x+1/2, z+1/2'

loop_
_atom_site_label
_atom_site_type_symbol
_atom_site_fract_x
_atom_site_fract_y
_atom_site_fract_z
_atom_site_U_iso_or_equiv
_atom_site_adp_type
_atom_site_occupancy
_atom_site_site_symmetry_order
_atom_site_calc_flag
_atom_site_refinement_flags_posn
_atom_site_refinement_flags_adp
_atom_site_refinement_flags_occupancy
_atom_site_disorder_assembly
_atom_site_disorder_group
Br1 Br 0.5000 0.0000 0.03526(5) 0.0508(3) Uani 1 2 d S T P . .
Br2 Br 0.34225(5) -0.11254(5) -0.01067(4) 0.0536(2) Uani 1 1 d . . . . .
Br3A Br 0.53884(12) -0.0810(4) -0.07106(10) 0.0559(12) Uani 0.550(11) 1 d . . P A 1
Br3B Br 0.54067(14) -0.1239(4) -0.05889(13) 0.0530(13) Uani 0.450(11) 1 d . . P A 2
Ni1 Ni 0.38308(8) 0.02810(9) -0.00895(6) 0.0502(4) Uani 1 1 d . . . . .
Ni2 Ni 0.39989(10) -0.06887(11) -0.07785(6) 0.0596(4) Uani 1 1 d . . . . .
P1 P 0.0000 0.0000 -0.2334(2) 0.0681(14) Uani 1 4 d S T P . .
P2 P 0.0000 0.0000 0.0295(2) 0.0643(13) Uani 1 4 d S T P . .
F1 F 0.0000 0.0000 -0.1820(4) 0.071(3) Uani 1 4 d S T P . .
F2 F 0.0524(4) 0.0788(4) -0.2320(2) 0.084(2) Uani 1 1 d . . . . .
F3 F 0.0000 0.0000 -0.2835(5) 0.096(5) Uani 1 4 d S T P . .
F4 F 0.0948(4) -0.0049(4) 0.0298(3) 0.090(2) Uani 1 1 d . . . . .
F5 F 0.0000 0.0000 -0.0209(5) 0.086(4) Uani 1 4 d S T P . .
F6 F 0.0000 0.0000 0.0795(6) 0.121(7) Uani 1 4 d S T P . .
O93 O 0.7214(12) 0.2255(9) 0.2204(5) 0.141(5) Uani 1 1 d . . . . .
N1 N 0.3848(5) -0.1285(5) -0.1330(3) 0.0544(18) Uani 1 1 d . . . . .
N2 N 0.3273(4) 0.0924(4) 0.0374(2) 0.0475(15) Uani 1 1 d . . . . .
N11 N 0.3031(4) -0.0147(5) -0.1002(3) 0.0525(17) Uani 1 1 d . . . . .
N17 N 0.2797(4) 0.0604(4) -0.0400(3) 0.0482(16) Uani 1 1 d . . . . .
C7 C 0.3258(6) -0.1051(7) -0.1571(4) 0.062(2) Uani 1 1 d . . . . .
C8 C 0.2576(5) 0.1217(5) 0.0283(3) 0.051(2) Uani 1 1 d . . . . .
C11 C 0.2795(6) -0.0379(6) -0.1395(3) 0.058(2) Uani 1 1 d . . . . .
C12 C 0.2137(6) -0.0045(7) -0.1602(3) 0.060(2) Uani 1 1 d . . . . .
H12 H 0.2014 -0.0204 -0.1885 0.072 Uiso 1 1 calc R U . . .
C13 C 0.1679(6) 0.0496(6) -0.1408(3) 0.058(2) Uani 1 1 d . . . . .
H13 H 0.1239 0.0727 -0.1551 0.070 Uiso 1 1 calc R U . . .
C14 C 0.1862(5) 0.0717(6) -0.0982(3) 0.052(2) Uani 1 1 d . . . . .
C15 C 0.1398(6) 0.1216(6) -0.0730(4) 0.059(2) Uani 1 1 d . . . . .
H15 H 0.0930 0.1450 -0.0844 0.071 Uiso 1 1 calc R U . . .
C16 C 0.1606(6) 0.1366(6) -0.0330(4) 0.057(2) Uani 1 1 d . . . . .
H16 H 0.1270 0.1678 -0.0154 0.068 Uiso 1 1 calc R U . . .
C17 C 0.2324(5) 0.1064(5) -0.0169(3) 0.052(2) Uani 1 1 d . . . . .
C18 C 0.2560(5) 0.0404(5) -0.0802(3) 0.0462(18) Uani 1 1 d . . . . .
C21 C 0.4267(6) -0.1993(7) -0.1456(3) 0.060(2) Uani 1 1 d . . . . .
C22 C 0.4880(6) -0.1939(7) -0.1760(3) 0.063(3) Uani 1 1 d . . . . .
C23 C 0.5222(8) -0.2650(9) -0.1890(4) 0.079(3) Uani 1 1 d . . . . .
H23 H 0.5612 -0.2639 -0.2108 0.095 Uiso 1 1 calc R U . . .
C24 C 0.5014(9) -0.3377(9) -0.1713(5) 0.084(4) Uani 1 1 d . . . . .
H24 H 0.5259 -0.3854 -0.1808 0.101 Uiso 1 1 calc R U . . .
C25 C 0.4450(9) -0.3396(9) -0.1398(4) 0.083(4) Uani 1 1 d . . . . .
H25 H 0.4321 -0.3889 -0.1268 0.100 Uiso 1 1 calc R U . . .
C26 C 0.4055(8) -0.2698(7) -0.1263(4) 0.070(3) Uani 1 1 d . . . . .
C31 C 0.3602(6) 0.1058(6) 0.0793(3) 0.053(2) Uani 1 1 d . . . . .
C32 C 0.3523(6) 0.0449(6) 0.1099(3) 0.057(2) Uani 1 1 d . . . . .
C33 C 0.3905(8) 0.0560(7) 0.1489(4) 0.072(3) Uani 1 1 d . . . . .
H33 H 0.3871 0.0156 0.1700 0.087 Uiso 1 1 calc R U . . .
C34 C 0.4327(8) 0.1238(8) 0.1576(4) 0.071(3) Uani 1 1 d . . . . .
H34 H 0.4575 0.1306 0.1846 0.085 Uiso 1 1 calc R U . . .
C35 C 0.4389(7) 0.1824(7) 0.1268(4) 0.066(3) Uani 1 1 d . . . . .
H35 H 0.4690 0.2288 0.1328 0.080 Uiso 1 1 calc R U . . .
C36 C 0.4024(6) 0.1750(6) 0.0875(3) 0.057(2) Uani 1 1 d . . . . .
C71 C 0.3008(8) -0.1435(9) -0.1970(4) 0.079(3) Uani 1 1 d . . . . .
H71A H 0.3293 -0.1940 -0.2004 0.119 Uiso 1 1 calc R U . . .
H71B H 0.3131 -0.1086 -0.2211 0.119 Uiso 1 1 calc R U . . .
H71C H 0.2435 -0.1537 -0.1961 0.119 Uiso 1 1 calc R U . . .
C81 C 0.2044(6) 0.1664(7) 0.0572(4) 0.066(3) Uani 1 1 d . . . . .
H81A H 0.2264 0.1656 0.0861 0.099 Uiso 1 1 calc R U . . .
H81B H 0.1516 0.1417 0.0573 0.099 Uiso 1 1 calc R U . . .
H81C H 0.2000 0.2216 0.0474 0.099 Uiso 1 1 calc R U . . .
C91 C 0.8554(19) 0.175(2) 0.2212(11) 0.195(15) Uani 1 1 d . U . . .
H91A H 0.8424 0.1217 0.2110 0.292 Uiso 1 1 calc R U . . .
H91B H 0.8498 0.1769 0.2523 0.292 Uiso 1 1 calc R U . . .
H91C H 0.9103 0.1882 0.2134 0.292 Uiso 1 1 calc R U . . .
C92 C 0.799(2) 0.2359(19) 0.2009(8) 0.185(15) Uani 1 1 d . U . . .
H92A H 0.8183 0.2906 0.2059 0.222 Uiso 1 1 calc R U . . .
H92B H 0.7952 0.2269 0.1698 0.222 Uiso 1 1 calc R U . . .
C94 C 0.667(2) 0.2819(16) 0.2018(8) 0.174(12) Uani 1 1 d . U . . .
H94A H 0.6631 0.2744 0.1706 0.209 Uiso 1 1 calc R U . . .
H94B H 0.6838 0.3372 0.2077 0.209 Uiso 1 1 calc R U . . .
C95 C 0.588(2) 0.2646(18) 0.2228(9) 0.177(11) Uani 1 1 d . U . . .
H95A H 0.5758 0.2080 0.2196 0.266 Uiso 1 1 calc R U . . .
H95B H 0.5466 0.2964 0.2093 0.266 Uiso 1 1 calc R U . . .
H95C H 0.5916 0.2779 0.2531 0.266 Uiso 1 1 calc R U . . .
C221 C 0.5071(9) -0.1174(9) -0.2443(4) 0.084(4) Uani 1 1 d . . . . .
H22A H 0.5255 -0.1690 -0.2551 0.125 Uiso 1 1 calc R U . . .
H22B H 0.5397 -0.0749 -0.2567 0.125 Uiso 1 1 calc R U . . .
H22C H 0.4514 -0.1095 -0.2524 0.125 Uiso 1 1 calc R U . . .
C222 C 0.5146(7) -0.1157(8) -0.1958(4) 0.070(3) Uani 1 1 d . . . . .
H222 H 0.4807 -0.0718 -0.1843 0.085 Uiso 1 1 calc R U . . .
C223 C 0.6019(8) -0.0983(10) -0.1849(5) 0.091(4) Uani 1 1 d . . . . .
H22D H 0.6359 -0.1396 -0.1972 0.136 Uiso 1 1 calc R U . . .
H22E H 0.6086 -0.0977 -0.1539 0.136 Uiso 1 1 calc R U . . .
H22F H 0.6170 -0.0464 -0.1965 0.136 Uiso 1 1 calc R U . . .
C261 C 0.2617(8) -0.3015(9) -0.1135(6) 0.098(5) Uani 1 1 d . . . . .
H26A H 0.2475 -0.2658 -0.1369 0.148 Uiso 1 1 calc R U . . .
H26B H 0.2197 -0.3005 -0.0919 0.148 Uiso 1 1 calc R U . . .
H26C H 0.2678 -0.3558 -0.1244 0.148 Uiso 1 1 calc R U . . .
C262 C 0.3389(10) -0.2746(8) -0.0938(5) 0.090(4) Uani 1 1 d . . . . .
H262 H 0.3304 -0.2200 -0.0821 0.107 Uiso 1 1 calc R U . . .
C263 C 0.3623(15) -0.3316(14) -0.0552(6) 0.138(8) Uani 1 1 d . . . . .
H26D H 0.3280 -0.3202 -0.0307 0.208 Uiso 1 1 calc R U . . .
H26E H 0.4179 -0.3224 -0.0473 0.208 Uiso 1 1 calc R U . . .
H26F H 0.3554 -0.3872 -0.0638 0.208 Uiso 1 1 calc R U . . .
C321 C 0.3494(7) -0.1046(7) 0.1130(4) 0.070(3) Uani 1 1 d . . . . .
H32A H 0.3998 -0.1048 0.0973 0.104 Uiso 1 1 calc R U . . .
H32B H 0.3183 -0.1517 0.1051 0.104 Uiso 1 1 calc R U . . .
H32C H 0.3602 -0.1056 0.1436 0.104 Uiso 1 1 calc R U . . .
C322 C 0.3025(7) -0.0297(6) 0.1019(3) 0.057(2) Uani 1 1 d . . . . .
H322 H 0.2892 -0.0317 0.0709 0.069 Uiso 1 1 calc R U . . .
C323 C 0.2246(7) -0.0266(8) 0.1268(4) 0.073(3) Uani 1 1 d . . . . .
H32D H 0.2361 -0.0240 0.1574 0.109 Uiso 1 1 calc R U . . .
H32E H 0.1932 -0.0744 0.1208 0.109 Uiso 1 1 calc R U . . .
H32F H 0.1943 0.0206 0.1184 0.109 Uiso 1 1 calc R U . . .
C361 C 0.4982(8) 0.2532(9) 0.0427(5) 0.098(5) Uani 1 1 d . . . . .
H36A H 0.5022 0.2912 0.0192 0.147 Uiso 1 1 calc R U . . .
H36B H 0.5217 0.2024 0.0342 0.147 Uiso 1 1 calc R U . . .
H36C H 0.5267 0.2741 0.0675 0.147 Uiso 1 1 calc R U . . .
C362 C 0.4114(7) 0.2409(6) 0.0541(4) 0.062(2) Uani 1 1 d . . . . .
H362 H 0.3826 0.2239 0.0278 0.075 Uiso 1 1 calc R U . . .
C363 C 0.3763(11) 0.3194(9) 0.0687(6) 0.101(5) Uani 1 1 d . . . . .
H36D H 0.4080 0.3405 0.0924 0.151 Uiso 1 1 calc R U . . .
H36E H 0.3215 0.3109 0.0783 0.151 Uiso 1 1 calc R U . . .
H36F H 0.3768 0.3573 0.0451 0.151 Uiso 1 1 calc R U . . .

loop_
_atom_site_aniso_label
_atom_site_aniso_U_11
_atom_site_aniso_U_22
_atom_site_aniso_U_33
_atom_site_aniso_U_23
_atom_site_aniso_U_13
_atom_site_aniso_U_12
Br1 0.0459(6) 0.0655(7) 0.0409(6) 0.000 0.000 0.0045(5)
Br2 0.0524(5) 0.0602(5) 0.0482(5) -0.0004(4) 0.0018(4) 0.0014(4)
Br3A 0.0457(9) 0.076(3) 0.0458(13) -0.0103(16) 0.0015(7) -0.0056(10)
Br3B 0.0475(11) 0.063(3) 0.0483(17) -0.0085(18) -0.0028(9) 0.0018(11)
Ni1 0.0464(7) 0.0612(8) 0.0430(8) -0.0054(7) -0.0028(7) 0.0058(6)
Ni2 0.0536(9) 0.0769(11) 0.0484(10) 0.0014(8) 0.0054(7) 0.0122(8)
P1 0.070(2) 0.070(2) 0.064(3) 0.000 0.000 0.000
P2 0.0650(18) 0.0650(18) 0.063(3) 0.000 0.000 0.000
F1 0.072(5) 0.072(5) 0.070(8) 0.000 0.000 0.000
F2 0.085(4) 0.083(4) 0.085(5) -0.004(4) 0.025(4) -0.016(4)
F3 0.113(7) 0.113(7) 0.061(9) 0.000 0.000 0.000
F4 0.064(4) 0.079(4) 0.127(6) 0.007(4) -0.007(4) -0.001(3)
F5 0.099(6) 0.099(6) 0.060(9) 0.000 0.000 0.000
F6 0.154(11) 0.154(11) 0.057(10) 0.000 0.000 0.000
O93 0.199(15) 0.117(10) 0.108(10) -0.010(8) 0.021(10) -0.062(10)
N1 0.050(4) 0.067(5) 0.046(4) -0.003(3) 0.004(3) 0.005(3)
N2 0.047(4) 0.051(4) 0.045(4) -0.006(3) 0.006(3) 0.001(3)
N11 0.047(4) 0.063(4) 0.048(4) 0.000(3) 0.006(3) -0.004(3)
N17 0.044(4) 0.052(4) 0.049(4) 0.001(3) 0.005(3) 0.002(3)
C7 0.058(5) 0.079(7) 0.051(6) -0.006(5) 0.001(4) -0.004(5)
C8 0.046(4) 0.054(5) 0.054(6) -0.001(4) 0.002(4) -0.001(4)
C11 0.051(5) 0.068(6) 0.054(6) 0.001(4) 0.001(4) -0.005(4)
C12 0.051(5) 0.080(7) 0.048(5) 0.006(5) -0.009(4) -0.005(5)
C13 0.057(5) 0.060(5) 0.058(6) 0.013(4) -0.004(4) -0.007(4)
C14 0.051(5) 0.054(5) 0.052(5) 0.010(4) -0.004(4) -0.007(4)
C15 0.046(4) 0.059(5) 0.073(7) 0.010(5) -0.008(5) 0.007(4)
C16 0.055(5) 0.056(5) 0.060(6) 0.002(4) -0.002(4) 0.012(4)
C17 0.046(4) 0.056(5) 0.053(6) 0.005(4) -0.002(4) -0.009(3)
C18 0.043(4) 0.054(4) 0.041(5) 0.005(4) -0.002(3) -0.006(3)
C21 0.057(5) 0.071(6) 0.052(6) -0.008(5) -0.002(4) 0.006(4)
C22 0.055(5) 0.083(7) 0.049(6) -0.023(5) -0.007(4) 0.009(5)
C23 0.072(7) 0.106(10) 0.059(7) -0.019(7) -0.011(5) 0.011(7)
C24 0.087(9) 0.079(8) 0.087(9) -0.022(7) -0.013(7) 0.007(6)
C25 0.101(9) 0.083(8) 0.065(8) -0.009(6) -0.009(7) -0.003(7)
C26 0.082(7) 0.068(6) 0.061(7) -0.018(5) -0.006(6) -0.004(5)
C31 0.054(5) 0.062(5) 0.043(5) -0.004(4) 0.004(4) 0.010(4)
C32 0.063(6) 0.065(6) 0.044(5) -0.006(4) 0.004(4) -0.004(4)
C33 0.086(8) 0.073(7) 0.058(7) 0.002(5) -0.011(5) -0.007(6)
C34 0.084(7) 0.089(8) 0.041(6) -0.004(5) 0.000(5) -0.009(6)
C35 0.063(6) 0.074(7) 0.062(7) -0.010(5) 0.001(5) -0.009(5)
C36 0.057(5) 0.065(6) 0.050(6) -0.002(4) 0.003(4) 0.006(4)
C71 0.067(6) 0.101(9) 0.069(8) -0.029(7) -0.006(5) 0.004(6)
C81 0.054(5) 0.078(7) 0.065(7) -0.009(5) 0.000(5) 0.011(5)
C91 0.16(3) 0.25(4) 0.17(3) -0.06(3) 0.05(2) -0.09(3)
C92 0.27(3) 0.20(3) 0.088(14) -0.055(16) 0.057(19) -0.15(3)
C94 0.30(4) 0.122(18) 0.101(16) -0.021(14) -0.01(2) -0.04(2)
C95 0.23(3) 0.17(2) 0.13(2) -0.047(18) 0.04(2) -0.03(2)
C221 0.086(8) 0.115(11) 0.050(7) -0.004(6) -0.006(6) 0.001(7)
C222 0.064(6) 0.090(8) 0.057(6) -0.005(5) 0.007(5) 0.000(5)
C223 0.077(8) 0.123(12) 0.072(9) -0.015(8) 0.016(6) -0.027(7)
C261 0.076(8) 0.090(9) 0.128(14) -0.015(9) 0.037(8) 0.000(7)
C262 0.115(11) 0.076(8) 0.078(9) -0.021(7) 0.025(8) -0.017(7)
C263 0.17(2) 0.163(19) 0.082(12) 0.018(12) -0.007(12) -0.044(16)
C321 0.079(7) 0.065(6) 0.065(7) 0.002(5) -0.008(5) -0.007(5)
C322 0.072(6) 0.068(6) 0.032(5) -0.005(4) 0.006(4) -0.006(5)
C323 0.073(7) 0.080(7) 0.066(7) 0.001(6) 0.010(5) -0.021(6)
C361 0.094(9) 0.090(9) 0.110(12) 0.039(8) 0.046(9) 0.008(7)
C362 0.070(6) 0.059(5) 0.059(6) -0.001(5) 0.001(5) -0.007(4)
C363 0.112(11) 0.083(9) 0.107(12) 0.015(8) 0.017(9) 0.025(8)

loop_
_atom_type_symbol
_atom_type_description
_atom_type_scat_dispersion_real
_atom_type_scat_dispersion_imag
_atom_type_scat_source
C C 0.0181 0.0091 'International Tables Vol C Tables 4.2.6.8 and 6.1.1.4'
H H 0.0000 0.0000 'International Tables Vol C Tables 4.2.6.8 and 6.1.1.4'
N N 0.0311 0.0180 'International Tables Vol C Tables 4.2.6.8 and 6.1.1.4'
F F 0.0727 0.0534 'International Tables Vol C Tables 4.2.6.8 and 6.1.1.4'
P P 0.2955 0.4335 'International Tables Vol C Tables 4.2.6.8 and 6.1.1.4'
Ni Ni -3.0029 0.5091 'International Tables Vol C Tables 4.2.6.8 and 6.1.1.4'
Br Br -0.6763 1.2805 'International Tables Vol C Tables 4.2.6.8 and 6.1.1.4'
O O 0.0492 0.0322 'International Tables Vol C Tables 4.2.6.8 and 6.1.1.4'

loop_
_geom_angle_atom_site_label_1
_geom_angle_atom_site_label_2
_geom_angle_atom_site_label_3
_geom_angle
_geom_angle_site_symmetry_1
_geom_angle_site_symmetry_3
Ni1 Br1 Ni1 111.04(9) . 2_655
Ni2 Br2 Ni1 67.58(6) . .
Ni2 Br3A Ni1 123.92(11) . 2_655
Ni2 Br3A Ni2 106.7(2) . 2_655
Ni1 Br3A Ni2 62.44(10) 2_655 2_655
Ni1 Br3B Ni2 111.52(18) 2_655 .
N2 Ni1 N17 79.1(3) . .
N2 Ni1 Br1 93.8(2) . .
N17 Ni1 Br1 172.9(2) . .
N2 Ni1 Br2 113.3(2) . .
N17 Ni1 Br2 90.4(2) . .
Br1 Ni1 Br2 92.92(6) . .
N2 Ni1 Br3A 127.3(3) . 2_655
N17 Ni1 Br3A 88.9(2) . 2_655
Br1 Ni1 Br3A 95.09(7) . 2_655
Br2 Ni1 Br3A 117.90(17) . 2_655
N2 Ni1 Br3B 109.3(3) . 2_655
N17 Ni1 Br3B 88.1(2) . 2_655
Br1 Ni1 Br3B 93.78(8) . 2_655
Br2 Ni1 Br3B 136.25(19) . 2_655
N2 Ni1 Ni2 158.6(2) . .
N17 Ni1 Ni2 82.5(2) . .
Br1 Ni1 Ni2 104.55(6) . .
Br2 Ni1 Ni2 55.73(6) . .
Br3A Ni1 Ni2 62.67(17) 2_655 .
Br3B Ni1 Ni2 80.77(18) 2_655 .
N11 Ni2 N1 79.7(3) . .
N11 Ni2 Br3A 151.8(3) . .
N1 Ni2 Br3A 99.2(2) . .
N11 Ni2 Br2 96.8(2) . .
N1 Ni2 Br2 123.0(3) . .
Br3A Ni2 Br2 106.87(14) . .
N11 Ni2 Br3B 169.4(3) . .
N1 Ni2 Br3B 97.7(2) . .
Br2 Ni2 Br3B 93.23(14) . .
N11 Ni2 Ni1 85.5(2) . .
N1 Ni2 Ni1 165.1(2) . .
Br3A Ni2 Ni1 94.74(9) . .
Br2 Ni2 Ni1 56.69(5) . .
Br3B Ni2 Ni1 97.18(9) . .
N11 Ni2 Br3A 85.1(2) . 2_655
N1 Ni2 Br3A 125.0(3) . 2_655
Br3A Ni2 Br3A 72.4(2) . 2_655
Br2 Ni2 Br3A 111.14(11) . 2_655
Ni1 Ni2 Br3A 54.89(10) . 2_655
F3 P1 F2 91.6(4) . 2
F3 P1 F2 91.6(4) . 4
F2 P1 F2 89.95(2) 2 4
F3 P1 F2 91.6(4) . 3
F2 P1 F2 89.95(2) 2 3
F2 P1 F2 176.8(7) 4 3
F3 P1 F2 91.6(4) . .
F2 P1 F2 176.8(7) 2 .
F2 P1 F2 89.96(2) 4 .
F2 P1 F2 89.95(2) 3 .
F3 P1 F1 180.0 . .
F2 P1 F1 88.4(4) 2 .
F2 P1 F1 88.4(4) 4 .
F2 P1 F1 88.4(4) 3 .
F2 P1 F1 88.4(4) . .
F6 P2 F5 180.0 . .
F6 P2 F4 89.7(4) . .
F5 P2 F4 90.3(4) . .
F6 P2 F4 89.7(4) . 4
F5 P2 F4 90.3(4) . 4
F4 P2 F4 90.000(5) . 4
F6 P2 F4 89.7(4) . 2
F5 P2 F4 90.3(4) . 2
F4 P2 F4 179.4(9) . 2
F4 P2 F4 89.998(6) 4 2
F6 P2 F4 89.7(4) . 3
F5 P2 F4 90.3(4) . 3
F4 P2 F4 89.997(6) . 3
F4 P2 F4 179.4(9) 4 3
F4 P2 F4 89.998(6) 2 3
C94 O93 C92 109(2) . .
C7 N1 C21 117.4(9) . .
C7 N1 Ni2 116.3(7) . .
C21 N1 Ni2 125.9(7) . .
C8 N2 C31 119.0(7) . .
C8 N2 Ni1 117.2(7) . .
C31 N2 Ni1 123.8(5) . .
C11 N11 C18 116.4(8) . .
C11 N11 Ni2 115.4(7) . .
C18 N11 Ni2 128.2(7) . .
C17 N17 C18 118.4(8) . .
C17 N17 Ni1 113.5(7) . .
C18 N17 Ni1 128.1(6) . .
N1 C7 C71 125.3(11) . .
N1 C7 C11 114.3(10) . .
C71 C7 C11 120.3(11) . .
N2 C8 C81 127.0(9) . .
N2 C8 C17 113.4(8) . .
C81 C8 C17 119.7(8) . .
N11 C11 C12 122.6(10) . .
N11 C11 C7 114.1(9) . .
C12 C11 C7 123.2(10) . .
C13 C12 C11 120.9(10) . .
C13 C12 H12 119.5 . .
C11 C12 H12 119.5 . .
C12 C13 C14 118.9(9) . .
C12 C13 H13 120.6 . .
C14 C13 H13 120.6 . .
C15 C14 C18 117.8(9) . .
C15 C14 C13 124.8(9) . .
C18 C14 C13 117.4(9) . .
C16 C15 C14 120.2(9) . .
C16 C15 H15 119.9 . .
C14 C15 H15 119.9 . .
C15 C16 C17 120.0(10) . .
C15 C16 H16 120.0 . .
C17 C16 H16 120.0 . .
N17 C17 C16 121.9(10) . .
N17 C17 C8 116.6(8) . .
C16 C17 C8 121.5(9) . .
N17 C18 N11 115.0(8) . .
N17 C18 C14 121.5(8) . .
N11 C18 C14 123.5(9) . .
C26 C21 C22 122.8(10) . .
C26 C21 N1 117.6(10) . .
C22 C21 N1 119.5(10) . .
C23 C22 C21 116.6(12) . .
C23 C22 C222 120.2(11) . .
C21 C22 C222 123.1(10) . .
C22 C23 C24 122.4(13) . .
C22 C23 H23 118.8 . .
C24 C23 H23 118.8 . .
C25 C24 C23 119.0(13) . .
C25 C24 H24 120.5 . .
C23 C24 H24 120.5 . .
C24 C25 C26 121.5(14) . .
C24 C25 H25 119.3 . .
C26 C25 H25 119.3 . .
C21 C26 C25 117.5(12) . .
C21 C26 C262 122.2(11) . .
C25 C26 C262 120.2(12) . .
C36 C31 C32 122.1(9) . .
C36 C31 N2 119.8(9) . .
C32 C31 N2 118.0(9) . .
C33 C32 C31 117.2(10) . .
C33 C32 C322 120.4(10) . .
C31 C32 C322 122.4(9) . .
C34 C33 C32 121.6(11) . .
C34 C33 H33 119.2 . .
C32 C33 H33 119.2 . .
C33 C34 C35 119.5(11) . .
C33 C34 H34 120.3 . .
C35 C34 H34 120.3 . .
C34 C35 C36 121.8(11) . .
C34 C35 H35 119.1 . .
C36 C35 H35 119.1 . .
C35 C36 C31 117.9(10) . .
C35 C36 C362 120.1(10) . .
C31 C36 C362 122.0(9) . .
C7 C71 H71A 109.5 . .
C7 C71 H71B 109.5 . .
H71A C71 H71B 109.5 . .
C7 C71 H71C 109.5 . .
H71A C71 H71C 109.5 . .
H71B C71 H71C 109.5 . .
C8 C81 H81A 109.5 . .
C8 C81 H81B 109.5 . .
H81A C81 H81B 109.5 . .
C8 C81 H81C 109.5 . .
H81A C81 H81C 109.5 . .
H81B C81 H81C 109.5 . .
C92 C91 H91A 109.5 . .
C92 C91 H91B 109.5 . .
H91A C91 H91B 109.5 . .
C92 C91 H91C 109.5 . .
H91A C91 H91C 109.5 . .
H91B C91 H91C 109.5 . .
O93 C92 C91 108(2) . .
O93 C92 H92A 110.2 . .
C91 C92 H92A 110.2 . .
O93 C92 H92B 110.2 . .
C91 C92 H92B 110.2 . .
H92A C92 H92B 108.5 . .
O93 C94 C95 105(2) . .
O93 C94 H94A 110.8 . .
C95 C94 H94A 110.8 . .
O93 C94 H94B 110.8 . .
C95 C94 H94B 110.8 . .
H94A C94 H94B 108.9 . .
C94 C95 H95A 109.5 . .
C94 C95 H95B 109.5 . .
H95A C95 H95B 109.5 . .
C94 C95 H95C 109.5 . .
H95A C95 H95C 109.5 . .
H95B C95 H95C 109.5 . .
C222 C221 H22A 109.5 . .
C222 C221 H22B 109.5 . .
H22A C221 H22B 109.5 . .
C222 C221 H22C 109.5 . .
H22A C221 H22C 109.5 . .
H22B C221 H22C 109.5 . .
C22 C222 C221 111.4(11) . .
C22 C222 C223 110.8(11) . .
C221 C222 C223 107.8(10) . .
C22 C222 H222 108.9 . .
C221 C222 H222 108.9 . .
C223 C222 H222 108.9 . .
C222 C223 H22D 109.5 . .
C222 C223 H22E 109.5 . .
H22D C223 H22E 109.5 . .
C222 C223 H22F 109.5 . .
H22D C223 H22F 109.5 . .
H22E C223 H22F 109.5 . .
C262 C261 H26A 109.5 . .
C262 C261 H26B 109.5 . .
H26A C261 H26B 109.5 . .
C262 C261 H26C 109.5 . .
H26A C261 H26C 109.5 . .
H26B C261 H26C 109.5 . .
C261 C262 C26 112.1(12) . .
C261 C262 C263 110.1(13) . .
C26 C262 C263 111.2(15) . .
C261 C262 H262 107.8 . .
C26 C262 H262 107.8 . .
C263 C262 H262 107.8 . .
C262 C263 H26D 109.5 . .
C262 C263 H26E 109.5 . .
H26D C263 H26E 109.5 . .
C262 C263 H26F 109.5 . .
H26D C263 H26F 109.5 . .
H26E C263 H26F 109.5 . .
C322 C321 H32A 109.5 . .
C322 C321 H32B 109.5 . .
H32A C321 H32B 109.5 . .
C322 C321 H32C 109.5 . .
H32A C321 H32C 109.5 . .
H32B C321 H32C 109.5 . .
C321 C322 C323 110.8(10) . .
C321 C322 C32 110.9(9) . .
C323 C322 C32 110.9(9) . .
C321 C322 H322 108.0 . .
C323 C322 H322 108.0 . .
C32 C322 H322 108.0 . .
C322 C323 H32D 109.5 . .
C322 C323 H32E 109.5 . .
H32D C323 H32E 109.5 . .
C322 C323 H32F 109.5 . .
H32D C323 H32F 109.5 . .
H32E C323 H32F 109.5 . .
C362 C361 H36A 109.5 . .
C362 C361 H36B 109.5 . .
H36A C361 H36B 109.5 . .
C362 C361 H36C 109.5 . .
H36A C361 H36C 109.5 . .
H36B C361 H36C 109.5 . .
C361 C362 C363 109.1(11) . .
C361 C362 C36 110.8(10) . .
C363 C362 C36 112.5(10) . .
C361 C362 H362 108.1 . .
C363 C362 H362 108.1 . .
C36 C362 H362 108.1 . .
C362 C363 H36D 109.5 . .
C362 C363 H36E 109.5 . .
H36D C363 H36E 109.5 . .
C362 C363 H36F 109.5 . .
H36D C363 H36F 109.5 . .
H36E C363 H36F 109.5 . .

loop_
_geom_bond_atom_site_label_1
_geom_bond_atom_site_label_2
_geom_bond_distance
_geom_bond_site_symmetry_2
Br1 Ni1 2.4530(17) .
Br1 Ni1 2.4531(17) 2_655
Br2 Ni2 2.436(2) .
Br2 Ni1 2.4633(18) .
Br3A Ni2 2.355(3) .
Br3A Ni1 2.514(3) 2_655
Br3A Ni2 2.730(6) 2_655
Br3B Ni1 2.589(3) 2_655
Br3B Ni2 2.611(4) .
Ni1 N2 2.042(7) .
Ni1 N17 2.066(8) .
Ni1 Br3A 2.514(3) 2_655
Ni1 Br3B 2.589(3) 2_655
Ni1 Ni2 2.725(2) .
Ni2 N11 1.994(8) .
Ni2 N1 2.018(8) .
Ni2 Br3A 2.730(6) 2_655
P1 F3 1.573(17) .
P1 F2 1.591(7) 2
P1 F2 1.591(7) 4
P1 F2 1.591(7) 3
P1 F2 1.592(7) .
P1 F1 1.615(15) .
P2 F6 1.568(19) .
P2 F5 1.586(16) .
P2 F4 1.596(7) .
P2 F4 1.596(7) 4
P2 F4 1.596(7) 2
P2 F4 1.596(7) 3
O93 C94 1.44(3) .
O93 C92 1.45(3) .
N1 C7 1.308(14) .
N1 C21 1.439(13) .
N2 C8 1.303(11) .
N2 C31 1.444(12) .
N11 C11 1.352(13) .
N11 C18 1.371(12) .
N17 C17 1.327(12) .
N17 C18 1.366(12) .
C7 C71 1.471(16) .
C7 C11 1.480(15) .
C8 C81 1.481(13) .
C8 C17 1.503(14) .
C11 C12 1.402(14) .
C12 C13 1.340(16) .
C12 H12 0.9500 .
C13 C14 1.423(14) .
C13 H13 0.9500 .
C14 C15 1.393(15) .
C14 C18 1.404(12) .
C15 C16 1.327(15) .
C15 H15 0.9500 .
C16 C17 1.405(13) .
C16 H16 0.9500 .
C21 C26 1.378(17) .
C21 C22 1.408(15) .
C22 C23 1.388(17) .
C22 C222 1.522(18) .
C23 C24 1.39(2) .
C23 H23 0.9500 .
C24 C25 1.37(2) .
C24 H24 0.9500 .
C25 C26 1.414(19) .
C25 H25 0.9500 .
C26 C262 1.518(18) .
C31 C36 1.387(15) .
C31 C32 1.411(14) .
C32 C33 1.398(16) .
C32 C322 1.529(14) .
C33 C34 1.371(17) .
C33 H33 0.9500 .
C34 C35 1.384(17) .
C34 H34 0.9500 .
C35 C36 1.386(16) .
C35 H35 0.9500 .
C36 C362 1.534(15) .
C71 H71A 0.9800 .
C71 H71B 0.9800 .
C71 H71C 0.9800 .
C81 H81A 0.9800 .
C81 H81B 0.9800 .
C81 H81C 0.9800 .
C91 C92 1.54(5) .
C91 H91A 0.9800 .
C91 H91B 0.9800 .
C91 H91C 0.9800 .
C92 H92A 0.9900 .
C92 H92B 0.9900 .
C94 C95 1.50(4) .
C94 H94A 0.9900 .
C94 H94B 0.9900 .
C95 H95A 0.9800 .
C95 H95B 0.9800 .
C95 H95C 0.9800 .
C221 C222 1.531(17) .
C221 H22A 0.9800 .
C221 H22B 0.9800 .
C221 H22C 0.9800 .
C222 C223 1.535(18) .
C222 H222 1.0000 .
C223 H22D 0.9800 .
C223 H22E 0.9800 .
C223 H22F 0.9800 .
C261 C262 1.51(2) .
C261 H26A 0.9800 .
C261 H26B 0.9800 .
C261 H26C 0.9800 .
C262 C263 1.60(3) .
C262 H262 1.0000 .
C263 H26D 0.9800 .
C263 H26E 0.9800 .
C263 H26F 0.9800 .
C321 C322 1.527(16) .
C321 H32A 0.9800 .
C321 H32B 0.9800 .
C321 H32C 0.9800 .
C322 C323 1.528(15) .
C322 H322 1.0000 .
C323 H32D 0.9800 .
C323 H32E 0.9800 .
C323 H32F 0.9800 .
C361 C362 1.515(17) .
C361 H36A 0.9800 .
C361 H36B 0.9800 .
C361 H36C 0.9800 .
C362 C363 1.517(17) .
C362 H362 1.0000 .
C363 H36D 0.9800 .
C363 H36E 0.9800 .
C363 H36F 0.9800 .

loop_
_geom_torsion_atom_site_label_1
_geom_torsion_atom_site_label_2
_geom_torsion_atom_site_label_3
_geom_torsion_atom_site_label_4
_geom_torsion
C21 N1 C7 C71 -2.5(16)
Ni2 N1 C7 C71 -175.5(10)
C21 N1 C7 C11 172.9(9)
Ni2 N1 C7 C11 -0.1(12)
C31 N2 C8 C81 -2.5(14)
Ni1 N2 C8 C81 176.6(8)
C31 N2 C8 C17 177.4(8)
Ni1 N2 C8 C17 -3.4(10)
C18 N11 C11 C12 4.1(14)
Ni2 N11 C11 C12 -178.6(8)
C18 N11 C11 C7 -172.0(8)
Ni2 N11 C11 C7 5.4(11)
N1 C7 C11 N11 -3.5(13)
C71 C7 C11 N11 172.2(10)
N1 C7 C11 C12 -179.5(10)
C71 C7 C11 C12 -3.8(17)
N11 C11 C12 C13 -3.9(16)
C7 C11 C12 C13 171.8(10)
C11 C12 C13 C14 -1.1(15)
C12 C13 C14 C15 -174.0(10)
C12 C13 C14 C18 5.4(13)
C18 C14 C15 C16 -1.7(14)
C13 C14 C15 C16 177.7(9)
C14 C15 C16 C17 4.1(15)
C18 N17 C17 C16 -2.0(13)
Ni1 N17 C17 C16 177.8(7)
C18 N17 C17 C8 175.4(7)
Ni1 N17 C17 C8 -4.8(10)
C15 C16 C17 N17 -2.3(15)
C15 C16 C17 C8 -179.6(9)
N2 C8 C17 N17 5.5(11)
C81 C8 C17 N17 -174.6(9)
N2 C8 C17 C16 -177.1(9)
C81 C8 C17 C16 2.9(14)
C17 N17 C18 N11 -172.6(8)
Ni1 N17 C18 N11 7.6(11)
C17 N17 C18 C14 4.5(12)
Ni1 N17 C18 C14 -175.4(6)
C11 N11 C18 N17 177.6(8)
Ni2 N11 C18 N17 0.6(11)
C11 N11 C18 C14 0.6(13)
Ni2 N11 C18 C14 -176.3(7)
C15 C14 C18 N17 -2.7(13)
C13 C14 C18 N17 177.9(8)
C15 C14 C18 N11 174.1(8)
C13 C14 C18 N11 -5.3(13)
C7 N1 C21 C26 -97.6(12)
Ni2 N1 C21 C26 74.6(12)
C7 N1 C21 C22 83.8(12)
Ni2 N1 C21 C22 -103.9(10)
C26 C21 C22 C23 5.9(16)
N1 C21 C22 C23 -175.6(9)
C26 C21 C22 C222 -176.7(11)
N1 C21 C22 C222 1.8(15)
C21 C22 C23 C24 -4.1(17)
C222 C22 C23 C24 178.3(12)
C22 C23 C24 C25 0(2)
C23 C24 C25 C26 2(2)
C22 C21 C26 C25 -3.5(17)
N1 C21 C26 C25 178.0(10)
C22 C21 C26 C262 -179.6(11)
N1 C21 C26 C262 1.9(17)
C24 C25 C26 C21 -0.8(19)
C24 C25 C26 C262 175.3(13)
C8 N2 C31 C36 -85.7(11)
Ni1 N2 C31 C36 95.2(9)
C8 N2 C31 C32 98.3(10)
Ni1 N2 C31 C32 -80.8(10)
C36 C31 C32 C33 -1.4(15)
N2 C31 C32 C33 174.5(9)
C36 C31 C32 C322 176.9(9)
N2 C31 C32 C322 -7.2(14)
C31 C32 C33 C34 1.2(18)
C322 C32 C33 C34 -177.2(11)
C32 C33 C34 C35 -1(2)
C33 C34 C35 C36 1.1(19)
C34 C35 C36 C31 -1.3(16)
C34 C35 C36 C362 -179.4(11)
C32 C31 C36 C35 1.5(14)
N2 C31 C36 C35 -174.4(9)
C32 C31 C36 C362 179.6(9)
N2 C31 C36 C362 3.8(14)
C94 O93 C92 C91 -180(2)
C92 O93 C94 C95 178.1(17)
C23 C22 C222 C221 55.3(14)
C21 C22 C222 C221 -122.1(12)
C23 C22 C222 C223 -64.7(14)
C21 C22 C222 C223 117.9(12)
C21 C26 C262 C261 97.4(15)
C25 C26 C262 C261 -78.6(17)
C21 C26 C262 C263 -138.9(13)
C25 C26 C262 C263 45.1(17)
C33 C32 C322 C321 -51.0(14)
C31 C32 C322 C321 130.7(11)
C33 C32 C322 C323 72.6(14)
C31 C32 C322 C323 -105.7(11)
C35 C36 C362 C361 59.8(14)
C31 C36 C362 C361 -118.3(12)
C35 C36 C362 C363 -62.6(15)
C31 C36 C362 C363 119.3(13)
